data_7126264
loop_
_publ_author_name
'Wang, Hao-Ran'
'Huang, En-He'
'Luo, Chen'
'Luo, Wen-Feng'
'Xu, Yin'
'Qian, Peng-Cheng'
'Zhou, Jin-Mei'
'Ye, Long-Wu'

_publ_section_title
;
 Copper-catalyzed tandem cis-carbometallation/cyclization of
 imine-ynamides with arylboronic acids.
;
_journal_issue 35
_journal_name_full 'Chemical communications (Cambridge, England)'
_journal_page_first 4832
_journal_page_last 4835
_journal_paper_doi 10.1039/d0cc01424a
_journal_volume 56
_journal_year 2020
_chemical_formula_moiety 'C32 H31 F N2 O4 S2'
_chemical_formula_sum 'C32 H31 F N2 O4 S2'
_chemical_formula_weight 590.71
_space_group_crystal_system monoclinic
_space_group_IT_number 14
_space_group_name_Hall '-P 2yn'
_space_group_name_H-M_alt 'P 1 21/n 1'
_atom_sites_solution_hydrogens mixed
_atom_sites_solution_primary dual
_audit_creation_date 2018-12-24
_audit_creation_method
;
Olex2 1.2
(compiled 2017.03.28 svn.r3405 for OlexSys, GUI svn.r5337)
;
_audit_update_record
;
2020-01-14 deposited with the CCDC.	2020-03-24 downloaded from the CCDC.
;
_cell_angle_alpha 90
_cell_angle_beta 91.5120(10)
_cell_angle_gamma 90
_cell_formula_units_Z 4
_cell_length_a 11.55150(10)
_cell_length_b 15.2491(2)
_cell_length_c 15.9658(2)
_cell_measurement_reflns_used 9063
_cell_measurement_temperature 100.00(10)
_cell_measurement_theta_max 70.6790
_cell_measurement_theta_min 3.9950
_cell_volume 2811.40(6)
_computing_cell_refinement 'CrysAlisPro 1.171.40.21a (Rigaku OD, 2018)'
_computing_data_collection 'CrysAlisPro 1.171.40.21a (Rigaku OD, 2018)'
_computing_data_reduction 'CrysAlisPro 1.171.40.21a (Rigaku OD, 2018)'
_computing_molecular_graphics 'Olex2 (Dolomanov et al., 2009)'
_computing_publication_material 'Olex2 (Dolomanov et al., 2009)'
_computing_structure_refinement 'ShelXL (Sheldrick, 2015)'
_computing_structure_solution 'ShelXT (Sheldrick, 2015)'
_diffrn_ambient_environment N~2~
_diffrn_ambient_temperature 100.00(10)
_diffrn_detector 'CCD plate'
_diffrn_detector_type HyPix
_diffrn_measured_fraction_theta_full 0.981
_diffrn_measured_fraction_theta_max 0.996
_diffrn_measurement_details
;
List of Runs (angles in degrees, time in seconds):

  # Type    Start    End  Width  t~exp~   \w     \q     \k     \f   Frames
#--------------------------------------------------------------------------
  1  \w   -109.00 -49.00   0.50    0.05    --  -39.57-158.00 -46.00  120
  2  \w    -67.00 -30.00   0.50    0.05    --  -39.57 118.00-166.00   74
  3  \w    -86.00 -28.00   0.50    0.15    --  -94.50 158.00 -12.00  116
  4  \w   -120.00 -78.00   0.50    0.15    --  -94.50-118.00 107.00   84
  5  \w     31.00 113.00   0.50    0.15    --  102.40-118.00 107.00  164
  6  \w     98.00 139.00   0.50    0.15    --  102.40-158.00 -46.00   82
  7  \w     65.00  97.00   0.50    0.15    --  102.40-158.00 -46.00   64
  8  \w   -113.00 -15.00   0.50    0.05    --  -39.57 -57.00 -90.00  196
  9  \w   -112.00 -12.00   0.50    0.05    --  -39.57 -57.00   0.00  200
 10  \w     37.00  62.00   0.50    0.05    --   39.57-118.00 107.00   50
 11  \w     91.00 116.00   0.50    0.05    --   39.57 178.00-150.00   50
 12  \w   -173.00 -85.00   0.50    0.15    --  -94.50 -94.00-150.00  176
 13  \w   -155.00 -80.00   0.50    0.15    --  -94.50 -94.00 150.00  150
 14  \w    -91.00 -26.00   0.50    0.15    --  -94.50 125.00 120.00  130
 15  \w     92.00 178.00   0.50    0.15    --  102.40 125.00 150.00  172
 16  \w    146.00 177.00   0.50    0.15    --  102.40 125.00 120.00   62
 17  \w     23.00  66.00   0.50    0.15    --  102.40 -45.00  60.00   86
 18  \w    103.00 143.00   0.50    0.15    --  102.40 125.00 120.00   80
 19  \w     32.00 113.00   0.50    0.15    --  102.40-125.00 -60.00  162
 20  \w     98.00 129.00   0.50    0.15    --  102.40 -45.00  60.00   62
;
_diffrn_measurement_device 'four-circle diffractometer'
_diffrn_measurement_device_type 'XtaLAB Synergy, Dualflex, HyPix'
_diffrn_measurement_method '\w scans'
_diffrn_orient_matrix_type 'CrysAlisPro convention (1999,Acta A55,543-557)'
_diffrn_orient_matrix_UB_11 0.0662015000
_diffrn_orient_matrix_UB_12 -0.0872682000
_diffrn_orient_matrix_UB_13 0.0099100000
_diffrn_orient_matrix_UB_21 0.1034150000
_diffrn_orient_matrix_UB_22 0.0491188000
_diffrn_orient_matrix_UB_23 0.0409108000
_diffrn_orient_matrix_UB_31 -0.0523913000
_diffrn_orient_matrix_UB_32 -0.0131464000
_diffrn_orient_matrix_UB_33 0.0868182000
_diffrn_radiation_monochromator mirror
_diffrn_radiation_probe x-ray
_diffrn_radiation_type CuK\a
_diffrn_radiation_wavelength 1.54184
_diffrn_reflns_av_R_equivalents 0.0279
_diffrn_reflns_av_unetI/netI 0.0272
_diffrn_reflns_Laue_measured_fraction_full 0.981
_diffrn_reflns_Laue_measured_fraction_max 0.996
_diffrn_reflns_limit_h_max 13
_diffrn_reflns_limit_h_min -13
_diffrn_reflns_limit_k_max 17
_diffrn_reflns_limit_k_min -18
_diffrn_reflns_limit_l_max 19
_diffrn_reflns_limit_l_min -16
_diffrn_reflns_number 17034
_diffrn_reflns_point_group_measured_fraction_full 0.981
_diffrn_reflns_point_group_measured_fraction_max 0.996
_diffrn_reflns_theta_full 67.684
_diffrn_reflns_theta_max 67.078
_diffrn_reflns_theta_min 4.009
_diffrn_source 'micro-focus sealed X-ray tube'
_diffrn_source_type 'PhotonJet (Cu) X-ray Source'
_exptl_absorpt_coefficient_mu 2.120
_exptl_absorpt_correction_T_max 1.00000
_exptl_absorpt_correction_T_min 0.90410
_exptl_absorpt_correction_type multi-scan
_exptl_absorpt_process_details
;
CrysAlisPro 1.171.40.21a (Rigaku Oxford Diffraction, 2018)
Empirical absorption correction using spherical harmonics,
 implemented in SCALE3 ABSPACK scaling algorithm.
;
_exptl_crystal_colour 'clear light colourless'
_exptl_crystal_colour_lustre clear
_exptl_crystal_colour_modifier light
_exptl_crystal_colour_primary colourless
_exptl_crystal_density_diffrn 1.396
_exptl_crystal_description block
_exptl_crystal_F_000 1240
_exptl_crystal_recrystallization_method 'Re-crystallisation from solvent: hexane and ethyl acetate'
_exptl_crystal_size_max 0.1
_exptl_crystal_size_mid 0.1
_exptl_crystal_size_min 0.05
_refine_diff_density_max 0.729
_refine_diff_density_min -0.709
_refine_diff_density_rms 0.051
_refine_ls_extinction_method none
_refine_ls_goodness_of_fit_ref 1.038
_refine_ls_hydrogen_treatment constr
_refine_ls_matrix_type full
_refine_ls_number_parameters 374
_refine_ls_number_reflns 4988
_refine_ls_number_restraints 0
_refine_ls_restrained_S_all 1.038
_refine_ls_R_factor_all 0.0367
_refine_ls_R_factor_gt 0.0345
_refine_ls_shift/su_max 0.001
_refine_ls_shift/su_mean 0.000
_refine_ls_structure_factor_coef Fsqd
_refine_ls_weighting_details
;
 w=1/[\s^2^(Fo^2^)+(0.0477P)^2^+1.6475P]
 where P=(Fo^2^+2Fc^2^)/3
;
_refine_ls_weighting_scheme calc
_refine_ls_wR_factor_gt 0.0916
_refine_ls_wR_factor_ref 0.0933
_reflns_Friedel_coverage 0.000
_reflns_number_gt 4629
_reflns_number_total 4988
_reflns_threshold_expression 'I > 2\s(I)'
_cod_data_source_file d0cc01424a2.cif
_cod_data_source_block exp_3841
_cod_depositor_comments 'Adding full bibliography for 7126264--7126265.cif.'
_cod_database_code 7126264
_shelxl_version_number 2013-2
_shelx_space_group_comment
;
The symmetry employed for this shelxl refinement is uniquely defined
by the following loop, which should always be used as a source of
symmetry information in preference to the above space-group names.
They are only intended as comments.
;
_diffrn_oxdiff_ac3_digest_frames
;
015f2c2cba9087f531fd0df6fb1a043b3b001205dc8
;
_reflns_odcompleteness_completeness 100.00
_reflns_odcompleteness_iscentric 1
_reflns_odcompleteness_theta 64.99
_olex2_refinement_description
;
1. Fixed Uiso
 At 1.2 times of:
  All C(H) groups, All N(H) groups
 At 1.5 times of:
  All C(H,H,H) groups
2.a Riding coordinates:
 N1(H1)
2.b Ternary CH refined with riding coordinates:
 C5(H5)
2.c Aromatic/amide H refined with riding coordinates:
 C7(H7), C8(H8), C9(H9), C10(H10), C15(H15), C16(H16), C18(H18), C19(H19),
 C21(H21), C22(H22), C24(H24), C25(H25), C28(H28), C29(H29), C30(H30), C31(H31),
  C32(H32)
2.d Idealised Me refined as rotating group:
 C1(H1A,H1B,H1C), C2(H2A,H2B,H2C), C3(H3A,H3B,H3C), C20(H20A,H20B,H20C)
;
_olex2_submission_special_instructions 'No special instructions were received'
_oxdiff_exptl_absorpt_empirical_details
;
Empirical correction (ABSPACK) includes:
- Absorption correction using spherical harmonics
- Frame scaling
;
_oxdiff_exptl_absorpt_empirical_full_max 1.246
_oxdiff_exptl_absorpt_empirical_full_min 0.834

loop_
_space_group_symop_operation_xyz
'x, y, z'
'-x+1/2, y+1/2, -z+1/2'
'-x, -y, -z'
'x-1/2, -y-1/2, z-1/2'

loop_
_atom_site_label
_atom_site_type_symbol
_atom_site_fract_x
_atom_site_fract_y
_atom_site_fract_z
_atom_site_U_iso_or_equiv
_atom_site_adp_type
_atom_site_occupancy
_atom_site_site_symmetry_order
_atom_site_calc_flag
_atom_site_refinement_flags_posn
_atom_site_refinement_flags_adp
_atom_site_refinement_flags_occupancy
_atom_site_disorder_assembly
_atom_site_disorder_group
S1 S 0.83031(3) 0.62483(3) 0.27152(2) 0.01900(11) Uani 1 1 d . . . . .
S2 S 0.40014(3) 0.47409(3) 0.19427(2) 0.02177(12) Uani 1 1 d . . . . .
F1 F 0.96002(8) 0.26123(7) 0.48863(6) 0.0300(2) Uani 1 1 d . . . . .
O1 O 0.81476(10) 0.69383(8) 0.33126(8) 0.0284(3) Uani 1 1 d . . . . .
O2 O 0.84389(10) 0.64572(8) 0.18472(7) 0.0269(3) Uani 1 1 d . . . . .
O3 O 0.37822(11) 0.38397(8) 0.21110(7) 0.0295(3) Uani 1 1 d . . . . .
O4 O 0.31039(10) 0.52905(9) 0.16056(7) 0.0294(3) Uani 1 1 d . . . . .
N1 N 0.72048(11) 0.55638(9) 0.27462(8) 0.0181(3) Uani 1 1 d . . . . .
H1 H 0.7453 0.5036 0.2692 0.022 Uiso 1 1 d R . . . .
N2 N 0.44091(11) 0.52117(9) 0.28566(8) 0.0188(3) Uani 1 1 d . . . . .
C1 C 0.97216(15) 0.48536(12) 0.24741(11) 0.0258(4) Uani 1 1 d . . . . .
H1A H 0.9035 0.4477 0.2492 0.039 Uiso 1 1 calc GR . . . .
H1B H 1.0407 0.4518 0.2656 0.039 Uiso 1 1 calc GR . . . .
H1C H 0.9821 0.5063 0.1900 0.039 Uiso 1 1 calc GR . . . .
C2 C 0.94251(15) 0.53571(12) 0.39659(10) 0.0260(4) Uani 1 1 d . . . . .
H2A H 0.9356 0.5880 0.4318 0.039 Uiso 1 1 calc GR . . . .
H2B H 1.0102 0.5015 0.4154 0.039 Uiso 1 1 calc GR . . . .
H2C H 0.8725 0.4998 0.4010 0.039 Uiso 1 1 calc GR . . . .
C3 C 1.05892(15) 0.62684(13) 0.29891(12) 0.0286(4) Uani 1 1 d . . . . .
H3A H 1.0676 0.6441 0.2403 0.043 Uiso 1 1 calc GR . . . .
H3B H 1.1300 0.5980 0.3194 0.043 Uiso 1 1 calc GR . . . .
H3C H 1.0446 0.6791 0.3328 0.043 Uiso 1 1 calc GR . . . .
C4 C 0.95684(14) 0.56345(11) 0.30552(10) 0.0212(3) Uani 1 1 d . . . . .
C5 C 0.63171(13) 0.55902(10) 0.34034(9) 0.0181(3) Uani 1 1 d . . . . .
H5 H 0.6697 0.5567 0.3973 0.022 Uiso 1 1 calc R . . . .
C6 C 0.55222(13) 0.63849(11) 0.33320(10) 0.0188(3) Uani 1 1 d . . . . .
C7 C 0.56818(15) 0.72346(11) 0.36185(10) 0.0225(3) Uani 1 1 d . . . . .
H7 H 0.6370 0.7394 0.3920 0.027 Uiso 1 1 calc R . . . .
C8 C 0.48161(16) 0.78504(11) 0.34568(11) 0.0264(4) Uani 1 1 d . . . . .
H8 H 0.4908 0.8433 0.3659 0.032 Uiso 1 1 calc R . . . .
C9 C 0.38162(15) 0.76222(12) 0.30023(11) 0.0272(4) Uani 1 1 d . . . . .
H9 H 0.3255 0.8059 0.2869 0.033 Uiso 1 1 calc R . . . .
C10 C 0.36273(14) 0.67643(12) 0.27404(10) 0.0236(4) Uani 1 1 d . . . . .
H10 H 0.2938 0.6604 0.2441 0.028 Uiso 1 1 calc R . . . .
C11 C 0.44780(14) 0.61497(11) 0.29312(10) 0.0193(3) Uani 1 1 d . . . . .
C12 C 0.54208(13) 0.48600(11) 0.33071(9) 0.0177(3) Uani 1 1 d . . . . .
C13 C 0.54107(13) 0.40943(11) 0.37270(9) 0.0182(3) Uani 1 1 d . . . . .
C14 C 0.65324(14) 0.37221(10) 0.40462(10) 0.0183(3) Uani 1 1 d . . . . .
C15 C 0.66983(14) 0.35013(12) 0.48880(10) 0.0231(4) Uani 1 1 d . . . . .
H15 H 0.6098 0.3607 0.5271 0.028 Uiso 1 1 calc R . . . .
C16 C 0.77322(15) 0.31286(12) 0.51733(11) 0.0258(4) Uani 1 1 d . . . . .
H16 H 0.7851 0.2984 0.5748 0.031 Uiso 1 1 calc R . . . .
C17 C 0.85807(14) 0.29737(11) 0.46015(11) 0.0230(3) Uani 1 1 d . . . . .
C18 C 0.84421(15) 0.31452(11) 0.37636(11) 0.0238(4) Uani 1 1 d . . . . .
H18 H 0.9034 0.3009 0.3383 0.029 Uiso 1 1 calc R . . . .
C19 C 0.74042(14) 0.35266(11) 0.34873(10) 0.0216(3) Uani 1 1 d . . . . .
H19 H 0.7288 0.3656 0.2909 0.026 Uiso 1 1 calc R . . . .
C20 C 0.84707(15) 0.51285(13) 0.01089(11) 0.0301(4) Uani 1 1 d . . . . .
H20A H 0.8962 0.4614 0.0215 0.045 Uiso 1 1 calc GR . . . .
H20B H 0.8846 0.5650 0.0350 0.045 Uiso 1 1 calc GR . . . .
H20C H 0.8356 0.5209 -0.0497 0.045 Uiso 1 1 calc GR . . . .
C21 C 0.70331(15) 0.42062(12) 0.08904(10) 0.0248(4) Uani 1 1 d . . . . .
H21 H 0.7562 0.3730 0.0876 0.030 Uiso 1 1 calc R . . . .
C22 C 0.59905(15) 0.41039(11) 0.12975(10) 0.0229(3) Uani 1 1 d . . . . .
H22 H 0.5804 0.3563 0.1557 0.027 Uiso 1 1 calc R . . . .
C23 C 0.52278(14) 0.48082(11) 0.13171(9) 0.0196(3) Uani 1 1 d . . . . .
C24 C 0.54683(14) 0.55927(11) 0.09106(10) 0.0216(3) Uani 1 1 d . . . . .
H24 H 0.4929 0.6063 0.0912 0.026 Uiso 1 1 calc R . . . .
C25 C 0.65092(15) 0.56749(11) 0.05041(10) 0.0230(3) Uani 1 1 d . . . . .
H25 H 0.6676 0.6205 0.0220 0.028 Uiso 1 1 calc R . . . .
C26 C 0.73155(14) 0.49933(12) 0.05048(10) 0.0229(4) Uani 1 1 d . . . . .
C27 C 0.43509(13) 0.35820(11) 0.39097(9) 0.0180(3) Uani 1 1 d . . . . .
C28 C 0.43874(14) 0.26679(11) 0.39215(10) 0.0206(3) Uani 1 1 d . . . . .
H28 H 0.5087 0.2372 0.3799 0.025 Uiso 1 1 calc R . . . .
C29 C 0.34050(15) 0.21859(11) 0.41110(10) 0.0236(4) Uani 1 1 d . . . . .
H29 H 0.3435 0.1563 0.4107 0.028 Uiso 1 1 calc R . . . .
C30 C 0.23870(15) 0.26058(12) 0.43045(10) 0.0259(4) Uani 1 1 d . . . . .
H30 H 0.1717 0.2274 0.4430 0.031 Uiso 1 1 calc R . . . .
C31 C 0.23492(15) 0.35155(12) 0.43137(11) 0.0262(4) Uani 1 1 d . . . . .
H31 H 0.1654 0.3807 0.4454 0.031 Uiso 1 1 calc R . . . .
C32 C 0.33194(14) 0.40010(11) 0.41199(10) 0.0232(4) Uani 1 1 d . . . . .
H32 H 0.3285 0.4623 0.4130 0.028 Uiso 1 1 calc R . . . .

loop_
_atom_site_aniso_label
_atom_site_aniso_U_11
_atom_site_aniso_U_22
_atom_site_aniso_U_33
_atom_site_aniso_U_23
_atom_site_aniso_U_13
_atom_site_aniso_U_12
S1 0.01488(19) 0.0186(2) 0.0235(2) 0.00054(14) -0.00025(14) -0.00290(14)
S2 0.0163(2) 0.0293(2) 0.0196(2) -0.00229(15) -0.00069(15) -0.00547(15)
F1 0.0173(5) 0.0330(6) 0.0395(6) 0.0021(4) -0.0034(4) 0.0033(4)
O1 0.0201(6) 0.0231(6) 0.0421(7) -0.0094(5) 0.0022(5) -0.0036(5)
O2 0.0203(6) 0.0318(7) 0.0285(6) 0.0102(5) -0.0014(5) -0.0051(5)
O3 0.0298(7) 0.0330(7) 0.0257(6) -0.0041(5) 0.0006(5) -0.0155(5)
O4 0.0168(6) 0.0475(8) 0.0238(6) -0.0028(5) -0.0030(5) 0.0021(5)
N1 0.0148(6) 0.0171(7) 0.0225(7) -0.0018(5) 0.0018(5) -0.0007(5)
N2 0.0154(6) 0.0216(7) 0.0194(6) -0.0003(5) 0.0000(5) -0.0018(5)
C1 0.0222(9) 0.0297(9) 0.0257(8) -0.0010(7) 0.0032(7) 0.0038(7)
C2 0.0257(9) 0.0303(9) 0.0218(8) 0.0011(7) -0.0014(7) -0.0005(7)
C3 0.0170(8) 0.0372(10) 0.0314(9) 0.0036(8) -0.0023(7) -0.0041(7)
C4 0.0161(8) 0.0260(9) 0.0213(8) 0.0008(7) -0.0009(6) -0.0002(7)
C5 0.0168(8) 0.0187(8) 0.0187(7) -0.0004(6) 0.0009(6) -0.0017(6)
C6 0.0161(8) 0.0211(8) 0.0192(7) 0.0016(6) 0.0034(6) -0.0004(6)
C7 0.0213(8) 0.0212(8) 0.0251(8) -0.0004(7) 0.0048(6) -0.0019(7)
C8 0.0279(9) 0.0201(8) 0.0317(9) 0.0011(7) 0.0093(7) 0.0009(7)
C9 0.0233(9) 0.0272(9) 0.0314(9) 0.0087(7) 0.0076(7) 0.0069(7)
C10 0.0174(8) 0.0305(9) 0.0231(8) 0.0047(7) 0.0032(6) 0.0013(7)
C11 0.0179(8) 0.0230(8) 0.0173(7) 0.0013(6) 0.0037(6) -0.0013(6)
C12 0.0152(7) 0.0206(8) 0.0173(7) -0.0022(6) 0.0018(6) -0.0008(6)
C13 0.0172(8) 0.0199(8) 0.0175(7) -0.0035(6) 0.0029(6) -0.0018(6)
C14 0.0173(8) 0.0147(7) 0.0231(8) -0.0012(6) 0.0017(6) -0.0034(6)
C15 0.0179(8) 0.0293(9) 0.0223(8) -0.0037(7) 0.0027(6) -0.0026(7)
C16 0.0214(8) 0.0325(10) 0.0233(8) -0.0013(7) -0.0019(6) -0.0024(7)
C17 0.0163(8) 0.0189(8) 0.0337(9) -0.0005(7) -0.0026(7) -0.0010(6)
C18 0.0210(8) 0.0206(8) 0.0301(9) 0.0007(7) 0.0073(7) 0.0012(7)
C19 0.0228(8) 0.0188(8) 0.0233(8) 0.0009(6) 0.0040(6) 0.0002(7)
C20 0.0203(9) 0.0428(11) 0.0273(9) -0.0078(8) 0.0037(7) -0.0021(8)
C21 0.0244(9) 0.0262(9) 0.0236(8) -0.0051(7) -0.0020(7) 0.0058(7)
C22 0.0270(9) 0.0202(8) 0.0212(8) -0.0022(6) -0.0029(6) -0.0020(7)
C23 0.0169(8) 0.0245(8) 0.0172(7) -0.0033(6) -0.0014(6) -0.0021(6)
C24 0.0202(8) 0.0225(8) 0.0219(8) -0.0014(6) -0.0010(6) 0.0018(6)
C25 0.0246(9) 0.0229(8) 0.0215(8) -0.0004(6) 0.0012(6) -0.0032(7)
C26 0.0188(8) 0.0312(9) 0.0186(7) -0.0067(7) -0.0014(6) -0.0019(7)
C27 0.0172(8) 0.0206(8) 0.0164(7) -0.0011(6) 0.0014(6) -0.0029(6)
C28 0.0180(8) 0.0225(8) 0.0213(8) -0.0018(6) 0.0011(6) -0.0012(6)
C29 0.0248(9) 0.0210(8) 0.0250(8) -0.0001(6) 0.0011(7) -0.0052(7)
C30 0.0200(8) 0.0342(10) 0.0235(8) 0.0034(7) 0.0014(6) -0.0086(7)
C31 0.0178(8) 0.0339(10) 0.0271(9) 0.0026(7) 0.0060(6) 0.0024(7)
C32 0.0221(9) 0.0219(8) 0.0258(8) 0.0012(7) 0.0065(6) 0.0020(7)

loop_
_atom_type_symbol
_atom_type_description
_atom_type_scat_dispersion_real
_atom_type_scat_dispersion_imag
_atom_type_scat_source
C C 0.0181 0.0091 'International Tables Vol C Tables 4.2.6.8 and 6.1.1.4'
H H 0.0000 0.0000 'International Tables Vol C Tables 4.2.6.8 and 6.1.1.4'
F F 0.0727 0.0534 'International Tables Vol C Tables 4.2.6.8 and 6.1.1.4'
N N 0.0311 0.0180 'International Tables Vol C Tables 4.2.6.8 and 6.1.1.4'
O O 0.0492 0.0322 'International Tables Vol C Tables 4.2.6.8 and 6.1.1.4'
S S 0.3331 0.5567 'International Tables Vol C Tables 4.2.6.8 and 6.1.1.4'

loop_
_geom_angle_atom_site_label_1
_geom_angle_atom_site_label_2
_geom_angle_atom_site_label_3
_geom_angle
_geom_angle_site_symmetry_1
_geom_angle_site_symmetry_3
_geom_angle_publ_flag
O1 S1 N1 109.59(7) . . ?
O1 S1 C4 107.13(8) . . ?
O2 S1 O1 119.88(8) . . ?
O2 S1 N1 105.91(7) . . ?
O2 S1 C4 107.28(7) . . ?
N1 S1 C4 106.30(7) . . ?
O3 S2 O4 120.44(8) . . ?
O3 S2 N2 107.18(7) . . ?
O3 S2 C23 108.27(8) . . ?
O4 S2 N2 105.09(7) . . ?
O4 S2 C23 109.85(8) . . ?
N2 S2 C23 104.87(7) . . ?
C5 N1 S1 123.43(10) . . ?
C11 N2 S2 120.69(11) . . ?
C11 N2 C12 106.45(12) . . ?
C12 N2 S2 118.24(10) . . ?
C1 C4 S1 109.15(11) . . ?
C1 C4 C2 112.37(14) . . ?
C1 C4 C3 110.47(14) . . ?
C2 C4 S1 108.80(11) . . ?
C2 C4 C3 110.10(14) . . ?
C3 C4 S1 105.70(12) . . ?
N1 C5 C6 113.23(12) . . ?
N1 C5 C12 112.83(12) . . ?
C6 C5 C12 99.62(12) . . ?
C7 C6 C5 130.18(15) . . ?
C7 C6 C11 119.82(15) . . ?
C11 C6 C5 109.97(14) . . ?
C6 C7 C8 118.79(16) . . ?
C7 C8 C9 120.70(16) . . ?
C10 C9 C8 120.93(16) . . ?
C11 C10 C9 117.77(16) . . ?
C6 C11 N2 109.80(14) . . ?
C10 C11 N2 128.12(15) . . ?
C10 C11 C6 121.71(15) . . ?
N2 C12 C5 108.31(13) . . ?
C13 C12 N2 123.17(14) . . ?
C13 C12 C5 126.70(14) . . ?
C12 C13 C14 118.76(14) . . ?
C12 C13 C27 124.82(14) . . ?
C27 C13 C14 116.42(14) . . ?
C15 C14 C13 121.15(14) . . ?
C15 C14 C19 118.81(15) . . ?
C19 C14 C13 119.86(14) . . ?
C16 C15 C14 120.69(15) . . ?
C17 C16 C15 118.27(16) . . ?
F1 C17 C16 118.07(15) . . ?
F1 C17 C18 118.67(15) . . ?
C18 C17 C16 123.25(16) . . ?
C17 C18 C19 117.82(15) . . ?
C18 C19 C14 121.07(15) . . ?
C26 C21 C22 121.26(16) . . ?
C23 C22 C21 118.71(16) . . ?
C22 C23 S2 119.24(13) . . ?
C22 C23 C24 121.27(15) . . ?
C24 C23 S2 119.25(13) . . ?
C25 C24 C23 118.80(16) . . ?
C24 C25 C26 121.27(16) . . ?
C21 C26 C20 121.64(16) . . ?
C21 C26 C25 118.58(15) . . ?
C25 C26 C20 119.77(16) . . ?
C28 C27 C13 120.19(14) . . ?
C28 C27 C32 118.58(15) . . ?
C32 C27 C13 121.14(15) . . ?
C29 C28 C27 120.40(15) . . ?
C30 C29 C28 120.51(16) . . ?
C29 C30 C31 119.54(15) . . ?
C32 C31 C30 120.40(16) . . ?
C31 C32 C27 120.54(16) . . ?

loop_
_geom_bond_atom_site_label_1
_geom_bond_atom_site_label_2
_geom_bond_distance
_geom_bond_site_symmetry_2
_geom_bond_publ_flag
S1 O1 1.4346(12) . ?
S1 O2 1.4346(12) . ?
S1 N1 1.6447(13) . ?
S1 C4 1.8071(17) . ?
S2 O3 1.4242(13) . ?
S2 O4 1.4275(13) . ?
S2 N2 1.6822(13) . ?
S2 C23 1.7578(16) . ?
F1 C17 1.3672(19) . ?
N1 C5 1.4869(19) . ?
N2 C11 1.437(2) . ?
N2 C12 1.458(2) . ?
C1 C4 1.523(2) . ?
C2 C4 1.527(2) . ?
C3 C4 1.530(2) . ?
C5 C6 1.523(2) . ?
C5 C12 1.525(2) . ?
C6 C7 1.385(2) . ?
C6 C11 1.397(2) . ?
C7 C8 1.391(2) . ?
C8 C9 1.392(3) . ?
C9 C10 1.389(3) . ?
C10 C11 1.386(2) . ?
C12 C13 1.347(2) . ?
C13 C14 1.492(2) . ?
C13 C27 1.488(2) . ?
C14 C15 1.394(2) . ?
C14 C19 1.395(2) . ?
C15 C16 1.389(2) . ?
C16 C17 1.377(3) . ?
C17 C18 1.368(2) . ?
C18 C19 1.394(2) . ?
C20 C26 1.506(2) . ?
C21 C22 1.392(2) . ?
C21 C26 1.392(3) . ?
C22 C23 1.390(2) . ?
C23 C24 1.392(2) . ?
C24 C25 1.387(2) . ?
C25 C26 1.396(2) . ?
C27 C28 1.395(2) . ?
C27 C32 1.401(2) . ?
C28 C29 1.392(2) . ?
C29 C30 1.381(3) . ?
C30 C31 1.388(3) . ?
C31 C32 1.385(2) . ?
